data_1557450
loop_
_publ_author_name
'Sharma, Mahendra K.'
'Blomeyer, Sebastian'
'Glodde, Timo'
'Neumann, Beate'
'Stammler, Hans-Georg'
'Hinz, Alexander'
'van Gastel, Maurice'
'Ghadwal, Rajendra S.'

_publ_section_title
;
 Isolation of singlet carbene derived 2-phospha-1,3-butadienes and their
 sequential one-electron oxidation to radical cations and dications
;
_journal_issue 7
_journal_name_full 'Chemical Science'
_journal_page_first 1975
_journal_page_last 1984
_journal_paper_doi 10.1039/C9SC05598C
_journal_volume 11
_journal_year 2020
_chemical_formula_moiety 'Cl7 Ga2, Cl4 Ga, 2(C H2 Cl2), C57 H76 N3 P'
_chemical_formula_sum 'C59 H80 Cl15 Ga3 N3 P'
_chemical_formula_weight 1603.14
_space_group_crystal_system monoclinic
_space_group_IT_number 14
_space_group_name_Hall '-P 2ybc'
_space_group_name_H-M_alt 'P 1 21/c 1'
_atom_sites_solution_hydrogens geom
_atom_sites_solution_primary dual
_audit_creation_date 2019-08-27
_audit_creation_method
;
Olex2 1.3-ac4
(compiled 2019.04.23 svn.r3594 for Rigaku Oxford Diffraction, GUI svn.r5739)
;
_audit_update_record
;
2019-09-05 deposited with the CCDC.	2020-01-06 downloaded from the CCDC.
;
_cell_angle_alpha 90
_cell_angle_beta 94.5840(7)
_cell_angle_gamma 90
_cell_formula_units_Z 4
_cell_length_a 19.16275(15)
_cell_length_b 13.46701(10)
_cell_length_c 28.2924(2)
_cell_measurement_reflns_used 76826
_cell_measurement_temperature 100.0(1)
_cell_measurement_theta_max 76.2540
_cell_measurement_theta_min 3.0950
_cell_volume 7277.92(9)
_computing_cell_refinement 'CrysAlisPro 1.171.40.58a (Rigaku OD, 2019)'
_computing_data_collection 'CrysAlisPro 1.171.40.58a (Rigaku OD, 2019)'
_computing_data_reduction 'CrysAlisPro 1.171.40.58a (Rigaku OD, 2019)'
_computing_molecular_graphics 'Olex2 (Dolomanov et al., 2009)'
_computing_publication_material 'Olex2 (Dolomanov et al., 2009)'
_computing_structure_refinement 'ShelXL (Sheldrick, 2015)'
_computing_structure_solution 'ShelXT (Sheldrick, 2015)'
_diffrn_ambient_environment N~2~
_diffrn_ambient_temperature 100.0(1)
_diffrn_detector 'CCD plate'
_diffrn_detector_area_resol_mean 5.3114
_diffrn_detector_type Atlas
_diffrn_measured_fraction_theta_full 1.000
_diffrn_measured_fraction_theta_max 0.995
_diffrn_measurement_details
;
List of Runs (angles in degrees, time in seconds):

  # Type    Start    End  Width  t~exp~   \w     \q     \k     \f   Frames
#--------------------------------------------------------------------------
  1  \w    -64.00  30.00   1.00    2.50    --  -38.50  57.00-120.00   94
  2  \w    -59.00  33.00   1.00    2.50    --  -38.50  38.00  60.00   92
  3  \w     12.00  42.00   1.00    2.50    --   42.70  80.00  31.89   30
  4  \w     27.00  97.00   1.00    2.50    --   42.70-125.00  90.00   70
  5  \w     22.00 114.00   1.00    2.50    --   42.70  38.00 -90.00   92
  6  \w    -28.00  63.00   1.00    2.50    --   42.70 -38.00  60.00   91
  7  \w     22.00 114.00   1.00    2.50    --   42.70  38.00 120.00   92
  8  \w      6.00  81.00   1.00    2.50    --   42.70 -99.00 -60.00   75
  9  \w     11.00  42.00   1.00    2.50    --   42.70  81.00-144.67   31
 10  \w     12.00  42.00   1.00    2.50    --   42.70  78.00  69.28   30
 11  \w     16.00 111.00   1.00    2.50    --   42.70  63.00 147.36   95
 12  \w     12.00  42.00   1.00    2.50    --   42.70  80.00 -73.76   30
 13  \w     13.00  42.00   1.00    2.50    --   42.70  77.00-102.84   29
 14  \w     11.00  42.00   1.00    2.50    --   42.70  82.00 104.52   31
 15  \w     22.00 114.00   1.00    2.50    --   42.70  38.00 -30.00   92
 16  \w     18.00 111.00   1.00    2.50    --   42.70  57.00   0.00   93
 17  \w     12.00  42.00   1.00    2.50    --   42.70  79.00 -16.56   30
 18  \w     11.00  42.00   1.00    2.50    --   42.70  81.00 153.00   31
 19  \w     85.00 178.00   1.00   10.00    --  111.00  60.00-138.31   93
 20  \w     86.00 178.00   1.00   10.00    --  111.00  57.00 -98.41   92
 21  \w     85.00 156.00   1.00   10.00    --  111.00  61.00 -49.16   71
 22  \w     82.00 108.00   1.00   10.00    --  111.00  72.00  55.67   26
 23  \w     86.00 162.00   1.00   10.00    --  111.00  55.00  86.24   76
 24  \w     82.00 109.00   1.00   10.00    --  111.00  72.00 -85.23   27
 25  \w    146.00 173.00   1.00   10.00    --  111.00  72.00  55.67   27
 26  \w     82.00 176.00   1.00   10.00    --  111.00  72.00  36.97   94
 27  \w     85.00 112.00   1.00   10.00    --  111.00  61.00 -39.74   27
 28  \w     82.00 109.00   1.00   10.00    --  111.00  72.00 -30.57   27
 29  \w     83.00 109.00   1.00   10.00    --  111.00  68.00 -13.20   26
 30  \w     44.00 136.00   1.00   10.00    --  111.00 -61.00   0.00   92
 31  \w     86.00 159.00   1.00   10.00    --  111.00  61.00 -83.73   73
 32  \w     85.00 158.00   1.00   10.00    --  111.00  62.00 -66.44   73
 33  \w     87.00 114.00   1.00   10.00    --  111.00  53.00-152.47   27
 34  \w    144.00 177.00   1.00   10.00    --  111.00  57.00-122.94   33
 35  \w     86.00 112.00   1.00   10.00    --  111.00  57.00-122.94   26
 36  \w     88.00 170.00   1.00   10.00    --  111.00  47.00  30.60   82
 37  \w    120.00 176.00   1.00   10.00    --  111.00  58.00 137.18   56
 38  \w     86.00 112.00   1.00   10.00    --  111.00  58.00 137.18   26
 39  \w     87.00 178.00   1.00   10.00    --  111.00  50.00 154.95   91
 40  \w     83.00 176.00   1.00   10.00    --  111.00  67.00 170.59   93
 41  \w     31.00 107.00   1.00   10.00    --  111.00 -94.00-180.00   76
 42  \w     31.00 105.00   1.00   10.00    --  111.00 -94.00   0.00   74
 43  \w     83.00 109.00   1.00   10.00    --  111.00  69.00 -64.25   26
 44  \w     61.00 107.00   1.00   10.00    --  111.00-104.00 -34.71   46
 45  \w     81.00 108.00   1.00   10.00    --  111.00-103.00 -95.02   27
 46  \w    123.00 178.00   1.00   10.00    --  111.00  65.00   1.26   55
 47  \w     82.00 109.00   1.00   10.00    --  111.00  73.00  20.39   27
 48  \w     83.00 113.00   1.00   10.00    --  111.00  68.00 157.81   30
 49  \w     85.00 177.00   1.00   10.00    --  111.00  61.00-150.00   92
 50  \w     43.00 134.00   1.00   10.00    --  111.00 -61.00-180.00   91
 51  \w     85.00 111.00   1.00   10.00    --  111.00  61.00  90.00   26
 52  \w     84.00 110.00   1.00   10.00    --  111.00  64.00  24.00   26
 53  \w     85.00 112.00   1.00   10.00    --  111.00  61.00 -90.00   27
 54  \w     85.00 112.00   1.00   10.00    --  111.00  61.00  60.00   27
 55  \w     83.00 109.00   1.00   10.00    --  111.00-110.00  80.98   26
 56  \w     86.00 113.00   1.00   10.00    --  111.00  61.00-120.00   27
 57  \w    152.00 178.00   1.00   10.00    --  111.00  61.00-120.00   26
 58  \w     85.00 112.00   1.00   10.00    --  111.00  61.00 150.00   27
 59  \w     84.00 110.00   1.00   10.00    --  111.00  65.00   1.26   26
 60  \w     85.00 112.00   1.00   10.00    --  111.00  61.00 120.00   27
 61  \w     42.00 113.00   1.00   10.00    --  111.00-125.00-180.00   71
 62  \w     39.00  66.00   1.00   10.00    --  111.00-110.00  80.98   27
 63  \w     85.00 178.00   1.00   10.00    --  111.00  61.00 -30.00   93
 64  \w     82.00 177.00   1.00   10.00    --  111.00  74.00  90.37   95
 65  \w     85.00 111.00   1.00   10.00    --  111.00  60.00 117.47   26
 66  \w     86.00 112.00   1.00   10.00    --  111.00  55.00-162.16   26
;
_diffrn_measurement_device 'four-circle diffractometer'
_diffrn_measurement_device_type 'SuperNova, Dual, Cu at home/near, Atlas'
_diffrn_measurement_method '\w scans'
_diffrn_orient_matrix_type 'CrysAlisPro convention (1999,Acta A55,543-557)'
_diffrn_orient_matrix_UB_11 0.0669592000
_diffrn_orient_matrix_UB_12 0.0342859000
_diffrn_orient_matrix_UB_13 0.0292074000
_diffrn_orient_matrix_UB_21 0.0437088000
_diffrn_orient_matrix_UB_22 -0.0720993000
_diffrn_orient_matrix_UB_23 -0.0279082000
_diffrn_orient_matrix_UB_31 0.0103903000
_diffrn_orient_matrix_UB_32 0.0819262000
_diffrn_orient_matrix_UB_33 -0.0367911000
_diffrn_radiation_monochromator mirror
_diffrn_radiation_probe x-ray
_diffrn_radiation_type 'Cu K\a'
_diffrn_radiation_wavelength 1.54184
_diffrn_reflns_av_R_equivalents 0.0721
_diffrn_reflns_av_unetI/netI 0.0265
_diffrn_reflns_Laue_measured_fraction_full 1.000
_diffrn_reflns_Laue_measured_fraction_max 0.995
_diffrn_reflns_limit_h_max 24
_diffrn_reflns_limit_h_min -24
_diffrn_reflns_limit_k_max 16
_diffrn_reflns_limit_k_min -16
_diffrn_reflns_limit_l_max 35
_diffrn_reflns_limit_l_min -35
_diffrn_reflns_number 160048
_diffrn_reflns_point_group_measured_fraction_full 1.000
_diffrn_reflns_point_group_measured_fraction_max 0.995
_diffrn_reflns_theta_full 67.684
_diffrn_reflns_theta_max 76.755
_diffrn_reflns_theta_min 3.134
_diffrn_source 'micro-focus sealed X-ray tube'
_diffrn_source_type 'SuperNova (Cu) X-ray Source'
_exptl_absorpt_coefficient_mu 6.866
_exptl_absorpt_correction_T_max 0.716
_exptl_absorpt_correction_T_min 0.169
_exptl_absorpt_correction_type gaussian
_exptl_absorpt_process_details
;
CrysAlisPro 1.171.40.58a (Rigaku Oxford Diffraction, 2019)
Numerical absorption correction based on gaussian integration over
			a multifaceted crystal model
Empirical absorption correction using spherical harmonics,
 implemented in SCALE3 ABSPACK scaling algorithm.
;
_exptl_crystal_colour 'clear colourless'
_exptl_crystal_colour_lustre clear
_exptl_crystal_colour_primary colourless
_exptl_crystal_density_diffrn 1.463
_exptl_crystal_description irregular
_exptl_crystal_F_000 3272
_exptl_crystal_size_max 0.423
_exptl_crystal_size_mid 0.291
_exptl_crystal_size_min 0.205
_refine_diff_density_max 0.680
_refine_diff_density_min -0.771
_refine_diff_density_rms 0.075
_refine_ls_extinction_coef 0.000055(14)
_refine_ls_extinction_expression Fc^*^=kFc[1+0.001xFc^2^\l^3^/sin(2\q)]^-1/4^
_refine_ls_extinction_method 'SHELXL-2018/3 (Sheldrick 2018)'
_refine_ls_goodness_of_fit_ref 1.034
_refine_ls_hydrogen_treatment constr
_refine_ls_matrix_type full
_refine_ls_number_parameters 745
_refine_ls_number_reflns 15269
_refine_ls_number_restraints 0
_refine_ls_restrained_S_all 1.034
_refine_ls_R_factor_all 0.0384
_refine_ls_R_factor_gt 0.0360
_refine_ls_shift/su_max 0.002
_refine_ls_shift/su_mean 0.000
_refine_ls_structure_factor_coef Fsqd
_refine_ls_weighting_details 'w=1/[\s^2^(Fo^2^)+(0.0529P)^2^+7.1390P] where P=(Fo^2^+2Fc^2^)/3'
_refine_ls_weighting_scheme calc
_refine_ls_wR_factor_gt 0.0954
_refine_ls_wR_factor_ref 0.0974
_reflns_Friedel_coverage 0.000
_reflns_number_gt 14273
_reflns_number_total 15269
_reflns_threshold_expression 'I > 2\s(I)'
_cod_data_source_file c9sc05598c2.cif
_cod_data_source_block compound9
_cod_depositor_comments 'Adding full bibliography for 1557449--1557455.cif.'
_cod_original_cell_volume 7277.92(10)
_cod_database_code 1557450
_shelx_shelxl_version_number 2018/3
_chemical_oxdiff_formula 'C236 H320 Cl60 Ga12 N12 P4 '
_shelx_space_group_comment
;
The symmetry employed for this shelxl refinement is uniquely defined
by the following loop, which should always be used as a source of
symmetry information in preference to the above space-group names.
They are only intended as comments.
;
_diffrn_oxdiff_digest_frames
;
01daf365e99f952ddea88f8f2f0b0a13620353757c2
;
_reflns_odcompleteness_completeness 99.98
_reflns_odcompleteness_iscentric 1
_reflns_odcompleteness_theta 71.98
_olex2_refinement_description
;
1. Fixed Uiso
 At 1.2 times of:
  All C(H) groups, All C(H,H) groups
 At 1.5 times of:
  All C(H,H,H) groups
2.a Ternary CH refined with riding coordinates:
 C20(H20), C23(H23), C32(H32), C35(H35), C50(H50), C53(H53)
2.b Secondary CH2 refined with riding coordinates:
 C7(H7A,H7B), C9(H9A,H9B), C10(H10A,H10B), C11(H11A,H11B), C12(H12A,H12B),
 C13(H13A,H13B), C58(H58A,H58B), C59(H59A,H59B)
2.c Aromatic/amide H refined with riding coordinates:
 C2(H2), C3(H3), C16(H16), C17(H17), C18(H18), C28(H28), C29(H29), C30(H30),
 C39(H39), C40(H40), C41(H41), C42(H42), C43(H43), C46(H46), C47(H47), C48(H48)
2.d Idealised Me refined as rotating group:
 C21(H21A,H21B,H21C), C22(H22A,H22B,H22C), C24(H24A,H24B,H24C), C25(H25A,H25B,
 H25C), C33(H33A,H33B,H33C), C34(H34A,H34B,H34C), C36(H36A,H36B,H36C), C37(H37A,
 H37B,H37C), C51(H51A,H51B,H51C), C52(H52A,H52B,H52C), C54(H54A,H54B,H54C),
 C55(H55A,H55B,H55C), C56(H56A,H56B,H56C), C57(H57A,H57B,H57C)
;
_olex2_date_sample_data_collection 2019-08-26
_olex2_submission_special_instructions 'No special instructions were received'
_oxdiff_exptl_absorpt_empirical_details
;
Empirical correction (ABSPACK) includes:
- Absorption correction using spherical harmonics
- Frame scaling
;
_oxdiff_exptl_absorpt_empirical_full_max 2.332
_oxdiff_exptl_absorpt_empirical_full_min 0.377

loop_
_space_group_symop_operation_xyz
'x, y, z'
'-x, y+1/2, -z+1/2'
'-x, -y, -z'
'x, -y-1/2, z-1/2'

loop_
_atom_site_label
_atom_site_type_symbol
_atom_site_fract_x
_atom_site_fract_y
_atom_site_fract_z
_atom_site_U_iso_or_equiv
_atom_site_adp_type
_atom_site_occupancy
_atom_site_site_symmetry_order
_atom_site_calc_flag
_atom_site_refinement_flags_posn
_atom_site_refinement_flags_adp
_atom_site_refinement_flags_occupancy
_atom_site_disorder_assembly
_atom_site_disorder_group
Ga1 Ga 0.33334(2) 0.03730(2) 0.35547(2) 0.02802(7) Uani 1 1 d . . . . .
Ga2 Ga 0.38626(2) 0.30060(2) 0.39481(2) 0.02400(7) Uani 1 1 d . . . . .
Ga3 Ga 0.00011(2) 0.27450(2) 0.61325(2) 0.02036(7) Uani 1 1 d . . . . .
Cl1 Cl 0.25572(4) 0.12190(5) 0.31471(3) 0.05227(19) Uani 1 1 d . . . . .
Cl2 Cl 0.42581(4) 0.01327(5) 0.31869(2) 0.04114(14) Uani 1 1 d . . . . .
Cl3 Cl 0.29617(4) -0.09217(5) 0.38937(2) 0.04318(15) Uani 1 1 d . . . . .
Cl4 Cl 0.36993(3) 0.13809(4) 0.41940(2) 0.02630(11) Uani 1 1 d . . . . .
Cl5 Cl 0.28477(3) 0.36585(5) 0.38626(3) 0.04275(15) Uani 1 1 d . . . . .
Cl6 Cl 0.44323(4) 0.29271(6) 0.33321(2) 0.04900(18) Uani 1 1 d . . . . .
Cl7 Cl 0.44666(3) 0.35896(4) 0.45570(2) 0.03709(13) Uani 1 1 d . . . . .
Cl8 Cl 0.00733(3) 0.30873(5) 0.53850(2) 0.03464(13) Uani 1 1 d . . . . .
Cl9 Cl 0.10540(3) 0.27472(4) 0.64844(2) 0.02626(11) Uani 1 1 d . . . . .
Cl10 Cl -0.05733(3) 0.39166(4) 0.64662(2) 0.02369(10) Uani 1 1 d . . . . .
Cl11 Cl -0.05208(3) 0.13406(4) 0.62126(2) 0.03223(12) Uani 1 1 d . . . . .
Cl12 Cl 0.20415(3) 0.27656(5) 0.54048(2) 0.04006(14) Uani 1 1 d . . . . .
Cl13 Cl 0.35679(3) 0.26816(5) 0.55513(3) 0.04128(15) Uani 1 1 d . . . . .
Cl14 Cl 0.51756(4) 0.19010(5) 0.60785(3) 0.04695(16) Uani 1 1 d . . . . .
Cl15 Cl 0.54597(3) 0.39445(4) 0.58089(2) 0.03536(13) Uani 1 1 d . . . . .
P1 P 0.74059(2) 0.22033(3) 0.33895(2) 0.01584(10) Uani 1 1 d . . . . .
N1 N 0.90791(8) 0.35114(12) 0.37203(6) 0.0159(3) Uani 1 1 d . . . . .
N2 N 0.81830(8) 0.40495(12) 0.40712(6) 0.0153(3) Uani 1 1 d . . . . .
N3 N 0.69435(8) 0.03333(12) 0.31077(6) 0.0163(3) Uani 1 1 d . . . . .
C1 C 0.84391(10) 0.32600(14) 0.38428(6) 0.0145(3) Uani 1 1 d . . . . .
C2 C 0.92381(10) 0.44618(15) 0.38777(7) 0.0199(4) Uani 1 1 d . . . . .
H2 H 0.965753 0.481699 0.383724 0.024 Uiso 1 1 calc R . . . .
C3 C 0.86835(11) 0.47912(15) 0.41005(7) 0.0199(4) Uani 1 1 d . . . . .
H3 H 0.864501 0.541836 0.424993 0.024 Uiso 1 1 calc R . . . .
C4 C 0.81290(10) 0.22605(14) 0.37727(6) 0.0147(3) Uani 1 1 d . . . . .
C5 C 0.70449(9) 0.09416(14) 0.34642(6) 0.0152(3) Uani 1 1 d . . . . .
C6 C 0.65503(11) -0.06144(15) 0.32414(7) 0.0224(4) Uani 1 1 d . . . . .
C7 C 0.61911(11) -0.02256(16) 0.36691(7) 0.0219(4) Uani 1 1 d . . . . .
H7A H 0.616131 -0.075829 0.390778 0.026 Uiso 1 1 calc R . . . .
H7B H 0.571081 0.000199 0.356864 0.026 Uiso 1 1 calc R . . . .
C8 C 0.66336(10) 0.06477(15) 0.38823(7) 0.0168(4) Uani 1 1 d . . . . .
C9 C 0.70928(11) 0.03718(16) 0.43370(7) 0.0210(4) Uani 1 1 d . . . . .
H9A H 0.738331 -0.021356 0.427315 0.025 Uiso 1 1 calc R . . . .
H9B H 0.741149 0.093081 0.442738 0.025 Uiso 1 1 calc R . . . .
C10 C 0.66452(12) 0.01363(18) 0.47503(7) 0.0258(4) Uani 1 1 d . . . . .
H10A H 0.636374 -0.046744 0.467393 0.031 Uiso 1 1 calc R . . . .
H10B H 0.695635 -0.000095 0.503925 0.031 Uiso 1 1 calc R . . . .
C11 C 0.61594(13) 0.09919(19) 0.48464(8) 0.0308(5) Uani 1 1 d . . . . .
H11A H 0.644069 0.157261 0.496152 0.037 Uiso 1 1 calc R . . . .
H11B H 0.585494 0.079746 0.509758 0.037 Uiso 1 1 calc R . . . .
C12 C 0.57068(12) 0.12771(19) 0.44002(9) 0.0306(5) Uani 1 1 d . . . . .
H12A H 0.540994 0.185291 0.446861 0.037 Uiso 1 1 calc R . . . .
H12B H 0.539499 0.071597 0.430094 0.037 Uiso 1 1 calc R . . . .
C13 C 0.61622(11) 0.15418(16) 0.39975(8) 0.0240(4) Uani 1 1 d . . . . .
H13A H 0.645973 0.212124 0.409121 0.029 Uiso 1 1 calc R . . . .
H13B H 0.585875 0.172511 0.371116 0.029 Uiso 1 1 calc R . . . .
C14 C 0.94579(10) 0.29837(14) 0.33698(7) 0.0168(4) Uani 1 1 d . . . . .
C15 C 0.92073(11) 0.31068(15) 0.28943(7) 0.0201(4) Uani 1 1 d . . . . .
C16 C 0.95734(12) 0.26146(16) 0.25565(8) 0.0253(4) Uani 1 1 d . . . . .
H16 H 0.941866 0.267000 0.223012 0.030 Uiso 1 1 calc R . . . .
C17 C 1.01576(12) 0.20483(17) 0.26905(8) 0.0270(4) Uani 1 1 d . . . . .
H17 H 1.039436 0.171011 0.245570 0.032 Uiso 1 1 calc R . . . .
C18 C 1.04012(11) 0.19685(16) 0.31621(8) 0.0238(4) Uani 1 1 d . . . . .
H18 H 1.080879 0.158578 0.324608 0.029 Uiso 1 1 calc R . . . .
C19 C 1.00584(10) 0.24410(15) 0.35176(7) 0.0190(4) Uani 1 1 d . . . . .
C20 C 0.86136(11) 0.38095(16) 0.27351(7) 0.0226(4) Uani 1 1 d . . . . .
H20 H 0.833165 0.392914 0.301217 0.027 Uiso 1 1 calc R . . . .
C21 C 0.81231(13) 0.3389(2) 0.23316(8) 0.0319(5) Uani 1 1 d . . . . .
H21A H 0.836989 0.335539 0.204170 0.048 Uiso 1 1 calc GR . . . .
H21B H 0.771288 0.382140 0.227814 0.048 Uiso 1 1 calc GR . . . .
H21C H 0.797199 0.272177 0.241617 0.048 Uiso 1 1 calc GR . . . .
C22 C 0.89245(13) 0.48052(18) 0.25957(9) 0.0308(5) Uani 1 1 d . . . . .
H22A H 0.922261 0.506979 0.286402 0.046 Uiso 1 1 calc GR . . . .
H22B H 0.854507 0.527503 0.250928 0.046 Uiso 1 1 calc GR . . . .
H22C H 0.920481 0.470778 0.232443 0.046 Uiso 1 1 calc GR . . . .
C23 C 1.03597(11) 0.24107(16) 0.40291(8) 0.0229(4) Uani 1 1 d . . . . .
H23 H 0.998090 0.259679 0.423594 0.027 Uiso 1 1 calc R . . . .
C24 C 1.06344(13) 0.13831(18) 0.41800(9) 0.0314(5) Uani 1 1 d . . . . .
H24A H 1.026990 0.088547 0.410289 0.047 Uiso 1 1 calc GR . . . .
H24B H 1.076167 0.137957 0.452245 0.047 Uiso 1 1 calc GR . . . .
H24C H 1.104782 0.122585 0.401137 0.047 Uiso 1 1 calc GR . . . .
C25 C 1.09489(14) 0.3179(2) 0.41021(10) 0.0368(6) Uani 1 1 d . . . . .
H25A H 1.132991 0.300204 0.390662 0.055 Uiso 1 1 calc GR . . . .
H25B H 1.112555 0.318959 0.443680 0.055 Uiso 1 1 calc GR . . . .
H25C H 1.076779 0.383756 0.400942 0.055 Uiso 1 1 calc GR . . . .
C26 C 0.75041(10) 0.41505(14) 0.42668(7) 0.0174(4) Uani 1 1 d . . . . .
C27 C 0.69304(11) 0.45008(15) 0.39710(8) 0.0215(4) Uani 1 1 d . . . . .
C28 C 0.63000(11) 0.46096(17) 0.41843(9) 0.0284(5) Uani 1 1 d . . . . .
H28 H 0.589404 0.481999 0.399621 0.034 Uiso 1 1 calc R . . . .
C29 C 0.62518(12) 0.44194(18) 0.46609(9) 0.0310(5) Uani 1 1 d . . . . .
H29 H 0.581606 0.449841 0.479473 0.037 Uiso 1 1 calc R . . . .
C30 C 0.68323(12) 0.41161(17) 0.49428(8) 0.0278(4) Uani 1 1 d . . . . .
H30 H 0.679578 0.400356 0.527134 0.033 Uiso 1 1 calc R . . . .
C31 C 0.74735(11) 0.39722(15) 0.47509(7) 0.0203(4) Uani 1 1 d . . . . .
C32 C 0.69788(12) 0.47988(16) 0.34573(8) 0.0260(4) Uani 1 1 d . . . . .
H32 H 0.725497 0.427980 0.330144 0.031 Uiso 1 1 calc R . . . .
C33 C 0.73518(17) 0.5796(2) 0.34155(9) 0.0407(6) Uani 1 1 d . . . . .
H33A H 0.712507 0.629737 0.360208 0.061 Uiso 1 1 calc GR . . . .
H33B H 0.732574 0.600083 0.308221 0.061 Uiso 1 1 calc GR . . . .
H33C H 0.784355 0.572772 0.353548 0.061 Uiso 1 1 calc GR . . . .
C34 C 0.62596(15) 0.4875(3) 0.31848(10) 0.0440(7) Uani 1 1 d . . . . .
H34A H 0.598680 0.427750 0.324178 0.066 Uiso 1 1 calc GR . . . .
H34B H 0.631693 0.493610 0.284493 0.066 Uiso 1 1 calc GR . . . .
H34C H 0.601378 0.546061 0.329298 0.066 Uiso 1 1 calc GR . . . .
C35 C 0.81085(12) 0.37263(16) 0.50855(7) 0.0228(4) Uani 1 1 d . . . . .
H35 H 0.850464 0.356682 0.488863 0.027 Uiso 1 1 calc R . . . .
C36 C 0.79847(14) 0.28208(18) 0.53942(8) 0.0305(5) Uani 1 1 d . . . . .
H36A H 0.841552 0.266326 0.559006 0.046 Uiso 1 1 calc GR . . . .
H36B H 0.784990 0.225215 0.519089 0.046 Uiso 1 1 calc GR . . . .
H36C H 0.760935 0.296682 0.559960 0.046 Uiso 1 1 calc GR . . . .
C37 C 0.83171(15) 0.46398(18) 0.53863(9) 0.0354(5) Uani 1 1 d . . . . .
H37A H 0.839562 0.520314 0.517780 0.053 Uiso 1 1 calc GR . . . .
H37B H 0.874803 0.449812 0.558511 0.053 Uiso 1 1 calc GR . . . .
H37C H 0.794125 0.480284 0.558856 0.053 Uiso 1 1 calc GR . . . .
C38 C 0.85149(9) 0.14478(14) 0.40272(7) 0.0156(3) Uani 1 1 d . . . . .
C39 C 0.88042(10) 0.15662(15) 0.44927(7) 0.0192(4) Uani 1 1 d . . . . .
H39 H 0.880660 0.220337 0.463695 0.023 Uiso 1 1 calc R . . . .
C40 C 0.90879(11) 0.07612(17) 0.47460(8) 0.0248(4) Uani 1 1 d . . . . .
H40 H 0.926518 0.084114 0.506697 0.030 Uiso 1 1 calc R . . . .
C41 C 0.91125(12) -0.01641(17) 0.45290(9) 0.0284(5) Uani 1 1 d . . . . .
H41 H 0.930106 -0.071830 0.470337 0.034 Uiso 1 1 calc R . . . .
C42 C 0.88631(12) -0.02781(16) 0.40601(9) 0.0286(5) Uani 1 1 d . . . . .
H42 H 0.889530 -0.090500 0.390939 0.034 Uiso 1 1 calc R . . . .
C43 C 0.85659(11) 0.05217(15) 0.38096(8) 0.0220(4) Uani 1 1 d . . . . .
H43 H 0.839550 0.043961 0.348735 0.026 Uiso 1 1 calc R . . . .
C44 C 0.71035(10) 0.05921(15) 0.26213(7) 0.0186(4) Uani 1 1 d . . . . .
C45 C 0.77068(11) 0.02266(16) 0.24300(7) 0.0220(4) Uani 1 1 d . . . . .
C46 C 0.78263(13) 0.05438(19) 0.19738(8) 0.0291(5) Uani 1 1 d . . . . .
H46 H 0.823297 0.031806 0.183514 0.035 Uiso 1 1 calc R . . . .
C47 C 0.73739(13) 0.1173(2) 0.17192(8) 0.0321(5) Uani 1 1 d . . . . .
H47 H 0.747641 0.138712 0.141244 0.039 Uiso 1 1 calc R . . . .
C48 C 0.67707(12) 0.14939(18) 0.19079(8) 0.0286(5) Uani 1 1 d . . . . .
H48 H 0.645737 0.191872 0.172637 0.034 Uiso 1 1 calc R . . . .
C49 C 0.66136(11) 0.12032(16) 0.23628(7) 0.0224(4) Uani 1 1 d . . . . .
C50 C 0.82179(11) -0.05229(17) 0.26632(7) 0.0247(4) Uani 1 1 d . . . . .
H50 H 0.809318 -0.063062 0.299586 0.030 Uiso 1 1 calc R . . . .
C51 C 0.81378(15) -0.1520(2) 0.23977(8) 0.0358(5) Uani 1 1 d . . . . .
H51A H 0.764252 -0.170878 0.236283 0.054 Uiso 1 1 calc GR . . . .
H51B H 0.840632 -0.203310 0.257795 0.054 Uiso 1 1 calc GR . . . .
H51C H 0.831373 -0.145225 0.208345 0.054 Uiso 1 1 calc GR . . . .
C52 C 0.89786(13) -0.0172(2) 0.26822(9) 0.0398(6) Uani 1 1 d . . . . .
H52A H 0.913676 -0.016852 0.236127 0.060 Uiso 1 1 calc GR . . . .
H52B H 0.927383 -0.062261 0.288314 0.060 Uiso 1 1 calc GR . . . .
H52C H 0.901262 0.050065 0.281440 0.060 Uiso 1 1 calc GR . . . .
C53 C 0.59245(11) 0.15689(19) 0.25328(8) 0.0274(4) Uani 1 1 d . . . . .
H53 H 0.588182 0.131486 0.286138 0.033 Uiso 1 1 calc R . . . .
C54 C 0.59030(13) 0.2702(2) 0.25428(10) 0.0361(5) Uani 1 1 d . . . . .
H54A H 0.631406 0.295280 0.273435 0.054 Uiso 1 1 calc GR . . . .
H54B H 0.547662 0.292104 0.268165 0.054 Uiso 1 1 calc GR . . . .
H54C H 0.590438 0.295852 0.221878 0.054 Uiso 1 1 calc GR . . . .
C55 C 0.52971(13) 0.1190(2) 0.22100(9) 0.0383(6) Uani 1 1 d . . . . .
H55A H 0.529206 0.151688 0.190026 0.057 Uiso 1 1 calc GR . . . .
H55B H 0.486185 0.134130 0.235510 0.057 Uiso 1 1 calc GR . . . .
H55C H 0.533744 0.047025 0.216884 0.057 Uiso 1 1 calc GR . . . .
C56 C 0.60433(14) -0.09574(19) 0.28364(8) 0.0335(5) Uani 1 1 d . . . . .
H56A H 0.568912 -0.044274 0.276443 0.050 Uiso 1 1 calc GR . . . .
H56B H 0.581387 -0.157125 0.292710 0.050 Uiso 1 1 calc GR . . . .
H56C H 0.629865 -0.108033 0.255558 0.050 Uiso 1 1 calc GR . . . .
C57 C 0.70766(14) -0.14344(16) 0.33841(9) 0.0313(5) Uani 1 1 d . . . . .
H57A H 0.729432 -0.166901 0.310283 0.047 Uiso 1 1 calc GR . . . .
H57B H 0.683455 -0.198744 0.352585 0.047 Uiso 1 1 calc GR . . . .
H57C H 0.743854 -0.117256 0.361525 0.047 Uiso 1 1 calc GR . . . .
C58 C 0.28456(15) 0.3058(3) 0.51730(10) 0.0454(7) Uani 1 1 d . . . . .
H58A H 0.286597 0.272923 0.486151 0.054 Uiso 1 1 calc R . . . .
H58B H 0.287094 0.378418 0.512234 0.054 Uiso 1 1 calc R . . . .
C59 C 0.54675(16) 0.26889(19) 0.56456(10) 0.0373(6) Uani 1 1 d . . . . .
H59A H 0.516620 0.259923 0.534780 0.045 Uiso 1 1 calc R . . . .
H59B H 0.595037 0.249836 0.558268 0.045 Uiso 1 1 calc R . . . .

loop_
_atom_site_aniso_label
_atom_site_aniso_U_11
_atom_site_aniso_U_22
_atom_site_aniso_U_33
_atom_site_aniso_U_23
_atom_site_aniso_U_13
_atom_site_aniso_U_12
Ga1 0.03392(15) 0.02331(14) 0.02581(14) -0.00114(10) -0.00407(11) -0.00135(11)
Ga2 0.02462(13) 0.02428(14) 0.02333(13) 0.00330(10) 0.00335(10) 0.00134(10)
Ga3 0.02157(13) 0.01879(13) 0.02133(13) -0.00328(9) 0.00545(9) -0.00154(9)
Cl1 0.0551(4) 0.0364(3) 0.0596(4) 0.0006(3) -0.0311(3) 0.0023(3)
Cl2 0.0551(4) 0.0394(3) 0.0301(3) -0.0027(2) 0.0101(3) 0.0054(3)
Cl3 0.0548(4) 0.0322(3) 0.0416(3) 0.0036(2) -0.0019(3) -0.0151(3)
Cl4 0.0344(3) 0.0241(2) 0.0202(2) -0.00032(17) 0.00166(18) -0.00577(19)
Cl5 0.0330(3) 0.0439(4) 0.0500(4) 0.0001(3) -0.0048(3) 0.0144(3)
Cl6 0.0616(4) 0.0526(4) 0.0362(3) 0.0142(3) 0.0257(3) 0.0081(3)
Cl7 0.0407(3) 0.0268(3) 0.0419(3) -0.0026(2) -0.0089(2) -0.0055(2)
Cl8 0.0360(3) 0.0481(3) 0.0208(2) -0.0027(2) 0.0082(2) -0.0022(2)
Cl9 0.0233(2) 0.0221(2) 0.0332(3) -0.00405(19) 0.00096(19) -0.00053(18)
Cl10 0.0263(2) 0.0214(2) 0.0244(2) -0.00073(17) 0.00896(18) 0.00272(18)
Cl11 0.0316(3) 0.0212(2) 0.0446(3) -0.0048(2) 0.0075(2) -0.0072(2)
Cl12 0.0374(3) 0.0417(3) 0.0422(3) -0.0008(3) 0.0100(2) -0.0004(2)
Cl13 0.0383(3) 0.0359(3) 0.0512(4) 0.0132(3) 0.0130(3) 0.0067(2)
Cl14 0.0490(4) 0.0362(3) 0.0546(4) 0.0169(3) -0.0021(3) -0.0098(3)
Cl15 0.0434(3) 0.0257(3) 0.0382(3) 0.0015(2) 0.0111(2) -0.0004(2)
P1 0.0181(2) 0.0128(2) 0.0163(2) 0.00158(16) -0.00089(17) -0.00173(16)
N1 0.0183(7) 0.0121(7) 0.0174(7) -0.0020(6) 0.0024(6) -0.0007(6)
N2 0.0180(7) 0.0106(7) 0.0174(7) -0.0020(6) 0.0025(6) -0.0003(6)
N3 0.0188(7) 0.0149(8) 0.0152(7) 0.0005(6) 0.0020(6) -0.0036(6)
C1 0.0168(8) 0.0125(9) 0.0141(8) -0.0005(6) 0.0008(6) 0.0009(7)
C2 0.0208(9) 0.0136(9) 0.0255(10) -0.0028(7) 0.0036(7) -0.0038(7)
C3 0.0230(9) 0.0125(9) 0.0245(9) -0.0036(7) 0.0037(7) -0.0026(7)
C4 0.0169(8) 0.0128(9) 0.0147(8) -0.0014(6) 0.0032(6) -0.0005(7)
C5 0.0153(8) 0.0149(9) 0.0152(8) 0.0016(7) -0.0003(6) 0.0003(7)
C6 0.0311(10) 0.0158(9) 0.0209(9) -0.0008(7) 0.0064(8) -0.0108(8)
C7 0.0250(10) 0.0218(10) 0.0194(9) 0.0006(7) 0.0047(7) -0.0068(8)
C8 0.0178(8) 0.0168(9) 0.0163(8) 0.0010(7) 0.0038(7) -0.0006(7)
C9 0.0216(9) 0.0259(10) 0.0159(9) 0.0014(7) 0.0035(7) 0.0014(8)
C10 0.0301(10) 0.0316(11) 0.0166(9) 0.0033(8) 0.0072(8) -0.0014(9)
C11 0.0336(12) 0.0363(13) 0.0243(10) -0.0037(9) 0.0143(9) -0.0031(10)
C12 0.0263(11) 0.0336(12) 0.0337(12) -0.0009(9) 0.0139(9) 0.0043(9)
C13 0.0234(10) 0.0229(10) 0.0264(10) 0.0014(8) 0.0058(8) 0.0042(8)
C14 0.0194(9) 0.0118(8) 0.0201(9) -0.0018(7) 0.0068(7) -0.0027(7)
C15 0.0241(9) 0.0159(9) 0.0207(9) -0.0002(7) 0.0053(7) -0.0036(7)
C16 0.0345(11) 0.0220(10) 0.0205(10) -0.0018(8) 0.0082(8) -0.0013(9)
C17 0.0337(11) 0.0220(10) 0.0272(11) -0.0040(8) 0.0139(9) 0.0004(9)
C18 0.0245(10) 0.0183(10) 0.0296(11) -0.0010(8) 0.0087(8) 0.0017(8)
C19 0.0185(9) 0.0148(9) 0.0242(10) -0.0007(7) 0.0052(7) -0.0024(7)
C20 0.0261(10) 0.0216(10) 0.0201(9) 0.0033(8) 0.0021(8) -0.0003(8)
C21 0.0338(12) 0.0360(13) 0.0249(11) 0.0044(9) -0.0033(9) -0.0057(10)
C22 0.0348(12) 0.0230(11) 0.0342(12) 0.0085(9) 0.0006(9) -0.0004(9)
C23 0.0224(9) 0.0221(10) 0.0241(10) -0.0001(8) 0.0015(8) 0.0003(8)
C24 0.0323(12) 0.0280(12) 0.0341(12) 0.0058(9) 0.0030(9) 0.0058(9)
C25 0.0333(12) 0.0340(13) 0.0413(14) -0.0004(10) -0.0076(10) -0.0097(10)
C26 0.0162(8) 0.0128(8) 0.0234(9) -0.0025(7) 0.0033(7) 0.0010(7)
C27 0.0207(9) 0.0149(9) 0.0279(10) -0.0033(7) -0.0038(8) 0.0003(7)
C28 0.0194(10) 0.0262(11) 0.0391(12) -0.0044(9) -0.0017(9) 0.0039(8)
C29 0.0238(10) 0.0302(12) 0.0401(13) -0.0023(10) 0.0101(9) 0.0002(9)
C30 0.0282(11) 0.0266(11) 0.0299(11) -0.0002(9) 0.0109(9) 0.0001(9)
C31 0.0231(9) 0.0145(9) 0.0238(10) -0.0018(7) 0.0049(8) -0.0006(7)
C32 0.0319(11) 0.0208(10) 0.0247(10) -0.0011(8) -0.0027(8) 0.0070(8)
C33 0.0609(17) 0.0298(13) 0.0305(12) 0.0065(10) -0.0025(11) -0.0087(12)
C34 0.0382(14) 0.0569(18) 0.0349(13) -0.0024(12) -0.0093(11) 0.0131(13)
C35 0.0300(10) 0.0194(10) 0.0190(9) -0.0020(7) 0.0021(8) 0.0027(8)
C36 0.0422(13) 0.0266(11) 0.0232(10) 0.0033(8) 0.0061(9) 0.0055(9)
C37 0.0479(14) 0.0250(12) 0.0313(12) -0.0097(9) -0.0088(10) 0.0061(10)
C38 0.0153(8) 0.0135(9) 0.0180(9) 0.0000(7) 0.0015(7) 0.0002(7)
C39 0.0222(9) 0.0173(9) 0.0183(9) -0.0017(7) 0.0022(7) 0.0016(7)
C40 0.0260(10) 0.0266(11) 0.0214(9) 0.0051(8) -0.0001(8) 0.0028(8)
C41 0.0257(10) 0.0200(10) 0.0390(12) 0.0086(9) -0.0010(9) 0.0030(8)
C42 0.0252(10) 0.0144(10) 0.0454(13) -0.0045(9) -0.0030(9) 0.0032(8)
C43 0.0214(9) 0.0165(9) 0.0276(10) -0.0059(8) -0.0018(8) 0.0013(7)
C44 0.0232(9) 0.0191(9) 0.0138(8) -0.0005(7) 0.0024(7) -0.0080(7)
C45 0.0253(10) 0.0230(10) 0.0178(9) -0.0031(7) 0.0034(7) -0.0059(8)
C46 0.0327(11) 0.0360(13) 0.0194(10) -0.0021(9) 0.0083(8) -0.0053(9)
C47 0.0381(12) 0.0407(13) 0.0183(10) 0.0050(9) 0.0071(9) -0.0072(10)
C48 0.0321(11) 0.0326(12) 0.0206(10) 0.0068(9) -0.0004(8) -0.0044(9)
C49 0.0249(10) 0.0246(10) 0.0175(9) 0.0020(8) 0.0006(7) -0.0066(8)
C50 0.0261(10) 0.0303(11) 0.0181(9) -0.0049(8) 0.0043(8) -0.0005(9)
C51 0.0480(14) 0.0356(13) 0.0235(11) -0.0101(9) 0.0011(10) 0.0118(11)
C52 0.0256(11) 0.0657(19) 0.0282(12) 0.0069(12) 0.0037(9) -0.0058(11)
C53 0.0234(10) 0.0366(12) 0.0219(10) 0.0071(9) -0.0004(8) -0.0008(9)
C54 0.0302(12) 0.0382(14) 0.0388(13) 0.0024(10) -0.0040(10) 0.0086(10)
C55 0.0276(11) 0.0566(17) 0.0297(12) 0.0090(11) -0.0035(9) -0.0110(11)
C56 0.0426(13) 0.0332(13) 0.0251(11) -0.0054(9) 0.0053(9) -0.0222(10)
C57 0.0453(13) 0.0158(10) 0.0348(12) 0.0011(8) 0.0157(10) -0.0037(9)
C58 0.0430(15) 0.0576(18) 0.0367(14) 0.0157(13) 0.0100(11) 0.0034(13)
C59 0.0505(15) 0.0280(13) 0.0344(13) 0.0002(10) 0.0093(11) 0.0004(11)

loop_
_atom_type_symbol
_atom_type_description
_atom_type_scat_dispersion_real
_atom_type_scat_dispersion_imag
_atom_type_scat_source
C C 0.0181 0.0091 'International Tables Vol C Tables 4.2.6.8 and 6.1.1.4'
H H 0.0000 0.0000 'International Tables Vol C Tables 4.2.6.8 and 6.1.1.4'
Cl Cl 0.3639 0.7018 'International Tables Vol C Tables 4.2.6.8 and 6.1.1.4'
Ga Ga -1.2846 0.7763 'International Tables Vol C Tables 4.2.6.8 and 6.1.1.4'
N N 0.0311 0.0180 'International Tables Vol C Tables 4.2.6.8 and 6.1.1.4'
P P 0.2955 0.4335 'International Tables Vol C Tables 4.2.6.8 and 6.1.1.4'

loop_
_exptl_crystal_face_index_h
_exptl_crystal_face_index_k
_exptl_crystal_face_index_l
_exptl_crystal_face_perp_dist
-11 3 7 0.1027
11 -3 -7 0.1027
10 0 -12 0.0937
0 -8 7 0.1903
0 8 -7 0.1903
-12 0 -4 0.1033
12 0 4 0.1033
1 -6 13 0.1754
7 6 -10 0.1613
-3 6 -13 0.1769
-7 2 15 0.1034
7 -2 -15 0.1034
6 2 -17 0.0983
-3 -5 14 0.1776
-7 6 11 0.1164
-1 2 -18 0.1083
5 5 13 0.1278
2 -1 18 0.1611
-4 -4 -15 0.1566
2 -3 -17 0.1212
-1 8 8 0.1363
-3 -1 18 0.1383
-2 6 14 0.1166

loop_
_geom_angle_atom_site_label_1
_geom_angle_atom_site_label_2
_geom_angle_atom_site_label_3
_geom_angle
_geom_angle_site_symmetry_1
_geom_angle_site_symmetry_3
_geom_angle_publ_flag
Cl1 Ga1 Cl2 112.60(3) . . ?
Cl1 Ga1 Cl3 115.73(3) . . ?
Cl1 Ga1 Cl4 105.20(3) . . ?
Cl2 Ga1 Cl4 104.80(3) . . ?
Cl3 Ga1 Cl2 114.28(3) . . ?
Cl3 Ga1 Cl4 102.57(2) . . ?
Cl5 Ga2 Cl4 106.19(3) . . ?
Cl5 Ga2 Cl6 116.76(3) . . ?
Cl5 Ga2 Cl7 111.65(3) . . ?
Cl6 Ga2 Cl4 106.72(3) . . ?
Cl6 Ga2 Cl7 113.32(3) . . ?
Cl7 Ga2 Cl4 100.46(2) . . ?
Cl8 Ga3 Cl10 109.90(2) . . ?
Cl9 Ga3 Cl8 108.36(2) . . ?
Cl9 Ga3 Cl10 106.40(2) . . ?
Cl11 Ga3 Cl8 110.66(3) . . ?
Cl11 Ga3 Cl9 111.91(2) . . ?
Cl11 Ga3 Cl10 109.52(2) . . ?
Ga1 Cl4 Ga2 110.87(2) . . ?
C4 P1 C5 105.24(9) . . ?
C1 N1 C2 109.42(16) . . ?
C1 N1 C14 124.48(16) . . ?
C2 N1 C14 124.15(16) . . ?
C1 N2 C3 108.61(16) . . ?
C1 N2 C26 128.38(16) . . ?
C3 N2 C26 123.01(16) . . ?
C5 N3 C6 112.07(15) . . ?
C5 N3 C44 123.00(16) . . ?
C44 N3 C6 124.45(15) . . ?
N1 C1 N2 107.33(16) . . ?
N1 C1 C4 124.06(16) . . ?
N2 C1 C4 128.36(17) . . ?
N1 C2 H2 126.5 . . ?
C3 C2 N1 107.02(17) . . ?
C3 C2 H2 126.5 . . ?
N2 C3 H3 126.2 . . ?
C2 C3 N2 107.59(17) . . ?
C2 C3 H3 126.2 . . ?
C1 C4 P1 115.30(13) . . ?
C38 C4 P1 129.18(14) . . ?
C38 C4 C1 115.44(16) . . ?
N3 C5 P1 121.51(14) . . ?
N3 C5 C8 112.54(16) . . ?
C8 C5 P1 123.17(14) . . ?
C7 C6 N3 99.78(15) . . ?
C56 C6 N3 111.27(17) . . ?
C56 C6 C7 113.62(19) . . ?
C56 C6 C57 110.5(2) . . ?
C57 C6 N3 109.71(17) . . ?
C57 C6 C7 111.54(18) . . ?
C6 C7 H7A 110.2 . . ?
C6 C7 H7B 110.2 . . ?
C6 C7 C8 107.56(16) . . ?
H7A C7 H7B 108.5 . . ?
C8 C7 H7A 110.2 . . ?
C8 C7 H7B 110.2 . . ?
C5 C8 C7 101.32(15) . . ?
C5 C8 C9 114.40(15) . . ?
C5 C8 C13 107.85(16) . . ?
C7 C8 C9 113.61(17) . . ?
C7 C8 C13 111.19(16) . . ?
C9 C8 C13 108.26(16) . . ?
C8 C9 H9A 109.3 . . ?
C8 C9 H9B 109.3 . . ?
H9A C9 H9B 108.0 . . ?
C10 C9 C8 111.58(17) . . ?
C10 C9 H9A 109.3 . . ?
C10 C9 H9B 109.3 . . ?
C9 C10 H10A 109.3 . . ?
C9 C10 H10B 109.3 . . ?
H10A C10 H10B 108.0 . . ?
C11 C10 C9 111.52(18) . . ?
C11 C10 H10A 109.3 . . ?
C11 C10 H10B 109.3 . . ?
C10 C11 H11A 109.4 . . ?
C10 C11 H11B 109.4 . . ?
C10 C11 C12 111.06(19) . . ?
H11A C11 H11B 108.0 . . ?
C12 C11 H11A 109.4 . . ?
C12 C11 H11B 109.4 . . ?
C11 C12 H12A 109.5 . . ?
C11 C12 H12B 109.5 . . ?
C11 C12 C13 110.79(19) . . ?
H12A C12 H12B 108.1 . . ?
C13 C12 H12A 109.5 . . ?
C13 C12 H12B 109.5 . . ?
C8 C13 H13A 109.5 . . ?
C8 C13 H13B 109.5 . . ?
C12 C13 C8 110.53(18) . . ?
C12 C13 H13A 109.5 . . ?
C12 C13 H13B 109.5 . . ?
H13A C13 H13B 108.1 . . ?
C15 C14 N1 116.34(17) . . ?
C19 C14 N1 119.55(17) . . ?
C19 C14 C15 124.02(18) . . ?
C14 C15 C20 123.29(18) . . ?
C16 C15 C14 116.63(19) . . ?
C16 C15 C20 119.83(19) . . ?
C15 C16 H16 119.5 . . ?
C17 C16 C15 120.9(2) . . ?
C17 C16 H16 119.5 . . ?
C16 C17 H17 119.6 . . ?
C18 C17 C16 120.7(2) . . ?
C18 C17 H17 119.6 . . ?
C17 C18 H18 119.4 . . ?
C17 C18 C19 121.2(2) . . ?
C19 C18 H18 119.4 . . ?
C14 C19 C23 122.77(18) . . ?
C18 C19 C14 116.45(19) . . ?
C18 C19 C23 120.67(19) . . ?
C15 C20 H20 107.9 . . ?
C15 C20 C21 113.07(19) . . ?
C15 C20 C22 108.91(18) . . ?
C21 C20 H20 107.9 . . ?
C21 C20 C22 111.12(18) . . ?
C22 C20 H20 107.9 . . ?
C20 C21 H21A 109.5 . . ?
C20 C21 H21B 109.5 . . ?
C20 C21 H21C 109.5 . . ?
H21A C21 H21B 109.5 . . ?
H21A C21 H21C 109.5 . . ?
H21B C21 H21C 109.5 . . ?
C20 C22 H22A 109.5 . . ?
C20 C22 H22B 109.5 . . ?
C20 C22 H22C 109.5 . . ?
H22A C22 H22B 109.5 . . ?
H22A C22 H22C 109.5 . . ?
H22B C22 H22C 109.5 . . ?
C19 C23 H23 108.3 . . ?
C19 C23 C24 112.79(18) . . ?
C19 C23 C25 109.31(18) . . ?
C24 C23 H23 108.3 . . ?
C24 C23 C25 109.87(19) . . ?
C25 C23 H23 108.3 . . ?
C23 C24 H24A 109.5 . . ?
C23 C24 H24B 109.5 . . ?
C23 C24 H24C 109.5 . . ?
H24A C24 H24B 109.5 . . ?
H24A C24 H24C 109.5 . . ?
H24B C24 H24C 109.5 . . ?
C23 C25 H25A 109.5 . . ?
C23 C25 H25B 109.5 . . ?
C23 C25 H25C 109.5 . . ?
H25A C25 H25B 109.5 . . ?
H25A C25 H25C 109.5 . . ?
H25B C25 H25C 109.5 . . ?
C27 C26 N2 118.87(18) . . ?
C31 C26 N2 117.66(17) . . ?
C31 C26 C27 123.25(18) . . ?
C26 C27 C32 123.56(19) . . ?
C28 C27 C26 116.0(2) . . ?
C28 C27 C32 120.39(19) . . ?
C27 C28 H28 119.1 . . ?
C29 C28 C27 121.9(2) . . ?
C29 C28 H28 119.1 . . ?
C28 C29 H29 119.8 . . ?
C30 C29 C28 120.4(2) . . ?
C30 C29 H29 119.8 . . ?
C29 C30 H30 119.6 . . ?
C29 C30 C31 120.7(2) . . ?
C31 C30 H30 119.6 . . ?
C26 C31 C35 123.70(18) . . ?
C30 C31 C26 117.7(2) . . ?
C30 C31 C35 118.35(19) . . ?
C27 C32 H32 108.2 . . ?
C27 C32 C33 111.76(19) . . ?
C27 C32 C34 112.3(2) . . ?
C33 C32 H32 108.2 . . ?
C34 C32 H32 108.2 . . ?
C34 C32 C33 108.1(2) . . ?
C32 C33 H33A 109.5 . . ?
C32 C33 H33B 109.5 . . ?
C32 C33 H33C 109.5 . . ?
H33A C33 H33B 109.5 . . ?
H33A C33 H33C 109.5 . . ?
H33B C33 H33C 109.5 . . ?
C32 C34 H34A 109.5 . . ?
C32 C34 H34B 109.5 . . ?
C32 C34 H34C 109.5 . . ?
H34A C34 H34B 109.5 . . ?
H34A C34 H34C 109.5 . . ?
H34B C34 H34C 109.5 . . ?
C31 C35 H35 107.8 . . ?
C31 C35 C36 112.15(19) . . ?
C31 C35 C37 109.40(18) . . ?
C36 C35 H35 107.8 . . ?
C36 C35 C37 111.63(19) . . ?
C37 C35 H35 107.8 . . ?
C35 C36 H36A 109.5 . . ?
C35 C36 H36B 109.5 . . ?
C35 C36 H36C 109.5 . . ?
H36A C36 H36B 109.5 . . ?
H36A C36 H36C 109.5 . . ?
H36B C36 H36C 109.5 . . ?
C35 C37 H37A 109.5 . . ?
C35 C37 H37B 109.5 . . ?
C35 C37 H37C 109.5 . . ?
H37A C37 H37B 109.5 . . ?
H37A C37 H37C 109.5 . . ?
H37B C37 H37C 109.5 . . ?
C39 C38 C4 121.40(17) . . ?
C39 C38 C43 118.74(18) . . ?
C43 C38 C4 119.79(17) . . ?
C38 C39 H39 119.7 . . ?
C40 C39 C38 120.52(19) . . ?
C40 C39 H39 119.7 . . ?
C39 C40 H40 120.1 . . ?
C39 C40 C41 119.9(2) . . ?
C41 C40 H40 120.1 . . ?
C40 C41 H41 119.9 . . ?
C42 C41 C40 120.1(2) . . ?
C42 C41 H41 119.9 . . ?
C41 C42 H42 120.0 . . ?
C41 C42 C43 120.0(2) . . ?
C43 C42 H42 120.0 . . ?
C38 C43 H43 119.7 . . ?
C42 C43 C38 120.6(2) . . ?
C42 C43 H43 119.7 . . ?
C45 C44 N3 121.05(18) . . ?
C45 C44 C49 122.67(18) . . ?
C49 C44 N3 116.28(17) . . ?
C44 C45 C50 125.97(18) . . ?
C46 C45 C44 116.8(2) . . ?
C46 C45 C50 117.19(19) . . ?
C45 C46 H46 119.0 . . ?
C47 C46 C45 122.0(2) . . ?
C47 C46 H46 119.0 . . ?
C46 C47 H47 119.9 . . ?
C46 C47 C48 120.2(2) . . ?
C48 C47 H47 119.9 . . ?
C47 C48 H48 119.5 . . ?
C47 C48 C49 121.0(2) . . ?
C49 C48 H48 119.5 . . ?
C44 C49 C53 125.72(18) . . ?
C48 C49 C44 117.2(2) . . ?
C48 C49 C53 117.1(2) . . ?
C45 C50 H50 108.1 . . ?
C45 C50 C51 109.37(18) . . ?
C45 C50 C52 112.9(2) . . ?
C51 C50 H50 108.1 . . ?
C52 C50 H50 108.1 . . ?
C52 C50 C51 110.1(2) . . ?
C50 C51 H51A 109.5 . . ?
C50 C51 H51B 109.5 . . ?
C50 C51 H51C 109.5 . . ?
H51A C51 H51B 109.5 . . ?
H51A C51 H51C 109.5 . . ?
H51B C51 H51C 109.5 . . ?
C50 C52 H52A 109.5 . . ?
C50 C52 H52B 109.5 . . ?
C50 C52 H52C 109.5 . . ?
H52A C52 H52B 109.5 . . ?
H52A C52 H52C 109.5 . . ?
H52B C52 H52C 109.5 . . ?
C49 C53 H53 108.7 . . ?
C49 C53 C54 110.76(19) . . ?
C49 C53 C55 111.2(2) . . ?
C54 C53 H53 108.7 . . ?
C54 C53 C55 108.8(2) . . ?
C55 C53 H53 108.7 . . ?
C53 C54 H54A 109.5 . . ?
C53 C54 H54B 109.5 . . ?
C53 C54 H54C 109.5 . . ?
H54A C54 H54B 109.5 . . ?
H54A C54 H54C 109.5 . . ?
H54B C54 H54C 109.5 . . ?
C53 C55 H55A 109.5 . . ?
C53 C55 H55B 109.5 . . ?
C53 C55 H55C 109.5 . . ?
H55A C55 H55B 109.5 . . ?
H55A C55 H55C 109.5 . . ?
H55B C55 H55C 109.5 . . ?
C6 C56 H56A 109.5 . . ?
C6 C56 H56B 109.5 . . ?
C6 C56 H56C 109.5 . . ?
H56A C56 H56B 109.5 . . ?
H56A C56 H56C 109.5 . . ?
H56B C56 H56C 109.5 . . ?
C6 C57 H57A 109.5 . . ?
C6 C57 H57B 109.5 . . ?
C6 C57 H57C 109.5 . . ?
H57A C57 H57B 109.5 . . ?
H57A C57 H57C 109.5 . . ?
H57B C57 H57C 109.5 . . ?
Cl12 C58 H58A 109.2 . . ?
Cl12 C58 H58B 109.2 . . ?
Cl13 C58 Cl12 112.21(15) . . ?
Cl13 C58 H58A 109.2 . . ?
Cl13 C58 H58B 109.2 . . ?
H58A C58 H58B 107.9 . . ?
Cl14 C59 Cl15 113.04(15) . . ?
Cl14 C59 H59A 109.0 . . ?
Cl14 C59 H59B 109.0 . . ?
Cl15 C59 H59A 109.0 . . ?
Cl15 C59 H59B 109.0 . . ?
H59A C59 H59B 107.8 . . ?

loop_
_geom_bond_atom_site_label_1
_geom_bond_atom_site_label_2
_geom_bond_distance
_geom_bond_site_symmetry_2
_geom_bond_publ_flag
Ga1 Cl1 2.1367(7) . ?
Ga1 Cl2 2.1499(7) . ?
Ga1 Cl3 2.1393(7) . ?
Ga1 Cl4 2.3244(6) . ?
Ga2 Cl4 2.3251(6) . ?
Ga2 Cl5 2.1303(6) . ?
Ga2 Cl6 2.1318(7) . ?
Ga2 Cl7 2.1462(6) . ?
Ga3 Cl8 2.1795(6) . ?
Ga3 Cl9 2.1773(6) . ?
Ga3 Cl10 2.1815(5) . ?
Ga3 Cl11 2.1598(6) . ?
Cl12 C58 1.767(3) . ?
Cl13 C58 1.755(3) . ?
Cl14 C59 1.746(3) . ?
Cl15 C59 1.753(3) . ?
P1 C4 1.6916(19) . ?
P1 C5 1.8530(19) . ?
N1 C1 1.344(2) . ?
N1 C2 1.381(2) . ?
N1 C14 1.460(2) . ?
N2 C1 1.356(2) . ?
N2 C3 1.383(2) . ?
N2 C26 1.460(2) . ?
N3 C5 1.302(2) . ?
N3 C6 1.544(2) . ?
N3 C44 1.475(2) . ?
C1 C4 1.478(2) . ?
C2 H2 0.9500 . ?
C2 C3 1.353(3) . ?
C3 H3 0.9500 . ?
C4 C38 1.476(3) . ?
C5 C8 1.525(2) . ?
C6 C7 1.531(3) . ?
C6 C56 1.514(3) . ?
C6 C57 1.528(3) . ?
C7 H7A 0.9900 . ?
C7 H7B 0.9900 . ?
C7 C8 1.544(3) . ?
C8 C9 1.545(3) . ?
C8 C13 1.555(3) . ?
C9 H9A 0.9900 . ?
C9 H9B 0.9900 . ?
C9 C10 1.537(3) . ?
C10 H10A 0.9900 . ?
C10 H10B 0.9900 . ?
C10 C11 1.520(3) . ?
C11 H11A 0.9900 . ?
C11 H11B 0.9900 . ?
C11 C12 1.523(3) . ?
C12 H12A 0.9900 . ?
C12 H12B 0.9900 . ?
C12 C13 1.531(3) . ?
C13 H13A 0.9900 . ?
C13 H13B 0.9900 . ?
C14 C15 1.402(3) . ?
C14 C19 1.399(3) . ?
C15 C16 1.397(3) . ?
C15 C20 1.520(3) . ?
C16 H16 0.9500 . ?
C16 C17 1.382(3) . ?
C17 H17 0.9500 . ?
C17 C18 1.382(3) . ?
C18 H18 0.9500 . ?
C18 C19 1.398(3) . ?
C19 C23 1.515(3) . ?
C20 H20 1.0000 . ?
C20 C21 1.528(3) . ?
C20 C22 1.532(3) . ?
C21 H21A 0.9800 . ?
C21 H21B 0.9800 . ?
C21 H21C 0.9800 . ?
C22 H22A 0.9800 . ?
C22 H22B 0.9800 . ?
C22 H22C 0.9800 . ?
C23 H23 1.0000 . ?
C23 C24 1.529(3) . ?
C23 C25 1.533(3) . ?
C24 H24A 0.9800 . ?
C24 H24B 0.9800 . ?
C24 H24C 0.9800 . ?
C25 H25A 0.9800 . ?
C25 H25B 0.9800 . ?
C25 H25C 0.9800 . ?
C26 C27 1.409(3) . ?
C26 C31 1.397(3) . ?
C27 C28 1.400(3) . ?
C27 C32 1.518(3) . ?
C28 H28 0.9500 . ?
C28 C29 1.383(4) . ?
C29 H29 0.9500 . ?
C29 C30 1.378(3) . ?
C30 H30 0.9500 . ?
C30 C31 1.396(3) . ?
C31 C35 1.517(3) . ?
C32 H32 1.0000 . ?
C32 C33 1.530(3) . ?
C32 C34 1.528(3) . ?
C33 H33A 0.9800 . ?
C33 H33B 0.9800 . ?
C33 H33C 0.9800 . ?
C34 H34A 0.9800 . ?
C34 H34B 0.9800 . ?
C34 H34C 0.9800 . ?
C35 H35 1.0000 . ?
C35 C36 1.530(3) . ?
C35 C37 1.531(3) . ?
C36 H36A 0.9800 . ?
C36 H36B 0.9800 . ?
C36 H36C 0.9800 . ?
C37 H37A 0.9800 . ?
C37 H37B 0.9800 . ?
C37 H37C 0.9800 . ?
C38 C39 1.397(3) . ?
C38 C43 1.398(3) . ?
C39 H39 0.9500 . ?
C39 C40 1.386(3) . ?
C40 H40 0.9500 . ?
C40 C41 1.392(3) . ?
C41 H41 0.9500 . ?
C41 C42 1.382(3) . ?
C42 H42 0.9500 . ?
C42 C43 1.387(3) . ?
C43 H43 0.9500 . ?
C44 C45 1.404(3) . ?
C44 C49 1.409(3) . ?
C45 C46 1.396(3) . ?
C45 C50 1.520(3) . ?
C46 H46 0.9500 . ?
C46 C47 1.374(4) . ?
C47 H47 0.9500 . ?
C47 C48 1.381(4) . ?
C48 H48 0.9500 . ?
C48 C49 1.401(3) . ?
C49 C53 1.523(3) . ?
C50 H50 1.0000 . ?
C50 C51 1.540(3) . ?
C50 C52 1.529(3) . ?
C51 H51A 0.9800 . ?
C51 H51B 0.9800 . ?
C51 H51C 0.9800 . ?
C52 H52A 0.9800 . ?
C52 H52B 0.9800 . ?
C52 H52C 0.9800 . ?
C53 H53 1.0000 . ?
C53 C54 1.526(4) . ?
C53 C55 1.538(3) . ?
C54 H54A 0.9800 . ?
C54 H54B 0.9800 . ?
C54 H54C 0.9800 . ?
C55 H55A 0.9800 . ?
C55 H55B 0.9800 . ?
C55 H55C 0.9800 . ?
C56 H56A 0.9800 . ?
C56 H56B 0.9800 . ?
C56 H56C 0.9800 . ?
C57 H57A 0.9800 . ?
C57 H57B 0.9800 . ?
C57 H57C 0.9800 . ?
C58 H58A 0.9900 . ?
C58 H58B 0.9900 . ?
C59 H59A 0.9900 . ?
C59 H59B 0.9900 . ?

loop_
_exptl_oxdiff_crystal_face_indexfrac_h
_exptl_oxdiff_crystal_face_indexfrac_k
_exptl_oxdiff_crystal_face_indexfrac_l
_exptl_oxdiff_crystal_face_x
_exptl_oxdiff_crystal_face_y
_exptl_oxdiff_crystal_face_z
-11.0186 2.8425 7.3667 -0.4252 -0.8921 -0.1526
11.0186 -2.8425 -7.3667 0.4252 0.8921 0.1526
10.2751 0.2361 -11.5253 0.3595 0.7537 0.5501
0.0146 -8.0837 6.9631 -0.0728 0.3891 -0.9183
-0.0146 8.0837 -6.9631 0.0728 -0.3891 0.9183
-11.8134 -0.1726 -4.3328 -0.9235 -0.3830 0.0225
11.8134 0.1726 4.3328 0.9235 0.3830 -0.0225
1.1277 -5.9270 13.2145 0.2583 0.1078 -0.9600
7.0412 5.8217 -9.7344 0.3868 0.1597 0.9082
-2.7406 5.5957 -13.1432 -0.3755 -0.1564 0.9135
-6.8275 2.3957 15.2618 0.0707 -0.8971 -0.4362
6.8275 -2.3957 -15.2618 -0.0707 0.8971 0.4362
5.6855 1.6656 -16.5750 -0.0463 0.5910 0.8053
-3.2263 -5.3495 14.0574 0.0111 -0.1476 -0.9890
-6.5270 5.5518 11.1456 0.0788 -0.9966 -0.0230
-1.2042 1.5117 -17.7956 -0.5486 0.3350 0.7661
4.6074 5.1709 12.5660 0.8528 -0.5221 0.0092
1.7128 -0.6816 17.8680 0.6132 -0.3747 -0.6954
-4.1362 -3.9820 -14.6264 -0.8407 0.5145 0.1689
2.4397 -3.2216 -16.9196 -0.4413 0.8111 0.3839
-0.8757 7.7807 8.3470 0.4519 -0.8322 0.3212
-2.8290 -0.6988 18.0972 0.3152 -0.5783 -0.7525
-1.8018 5.7901 13.6664 0.4770 -0.8776 -0.0472
